data_1554250
loop_
_publ_author_name
'Lei, Yunxiang'
'Dai, Wenbo'
'Liu, Zhiqi'
'Guo, Shuai'
'Cai, Zhengxu'
'Shi, Jianbing'
'Zheng, Xiaoyan'
'Zhi, Junge'
'Tong, Bin'
'Dong, Yuping'

_publ_section_title
;
 A novel strategy for realizing dual state fluorescence and
 low-temperature phosphorescence
;
_journal_issue 2
_journal_name_full 'Materials Chemistry Frontiers'
_journal_page_first 284
_journal_paper_doi 10.1039/C8QM00613J
_journal_volume 3
_journal_year 2019
_chemical_formula_moiety 'C29 H20 N2'
_chemical_formula_sum 'C29 H20 N2'
_chemical_formula_weight 396.47
_space_group_crystal_system triclinic
_space_group_IT_number 2
_space_group_name_Hall '-P 1'
_space_group_name_H-M_alt 'P -1'
_atom_sites_solution_hydrogens geom
_atom_sites_solution_primary dual
_audit_creation_date 2018-06-27
_audit_creation_method
;
Olex2 1.2
(compiled 2018.05.29 svn.r3508 for OlexSys, GUI svn.r5506)
;
_audit_update_record
;
2018-07-05 deposited with the CCDC.
2018-12-11 downloaded from the CCDC.
;
_cell_angle_alpha 106.62(3)
_cell_angle_beta 95.32(3)
_cell_angle_gamma 91.57(3)
_cell_formula_units_Z 4
_cell_length_a 8.4662(17)
_cell_length_b 15.145(3)
_cell_length_c 17.692(4)
_cell_measurement_reflns_used 6448
_cell_measurement_temperature 153(2)
_cell_measurement_theta_max 27.4314
_cell_measurement_theta_min 1.5652
_cell_volume 2160.9(9)
_computing_molecular_graphics 'Olex2 (Dolomanov et al., 2009)'
_computing_publication_material 'Olex2 (Dolomanov et al., 2009)'
_computing_structure_refinement 'ShelXL (Sheldrick, 2015)'
_computing_structure_solution 'ShelXT (Sheldrick, 2015)'
_diffrn_ambient_temperature 153.15
_diffrn_measured_fraction_theta_full 0.990
_diffrn_measured_fraction_theta_max 0.990
_diffrn_measurement_device_type 'multiwire proportional'
_diffrn_measurement_method 'phi and omega scans'
_diffrn_radiation_monochromator graphite
_diffrn_radiation_type MoK\a
_diffrn_radiation_wavelength 0.71073
_diffrn_reflns_av_R_equivalents 0.1042
_diffrn_reflns_av_unetI/netI 0.1320
_diffrn_reflns_Laue_measured_fraction_full 0.990
_diffrn_reflns_Laue_measured_fraction_max 0.990
_diffrn_reflns_limit_h_max 10
_diffrn_reflns_limit_h_min -8
_diffrn_reflns_limit_k_max 18
_diffrn_reflns_limit_k_min -18
_diffrn_reflns_limit_l_max 20
_diffrn_reflns_limit_l_min -21
_diffrn_reflns_number 17446
_diffrn_reflns_point_group_measured_fraction_full 0.990
_diffrn_reflns_point_group_measured_fraction_max 0.990
_diffrn_reflns_theta_full 24.998
_diffrn_reflns_theta_max 24.998
_diffrn_reflns_theta_min 1.208
_exptl_absorpt_coefficient_mu 0.071
_exptl_absorpt_correction_T_max 1.0000
_exptl_absorpt_correction_T_min 0.2969
_exptl_absorpt_correction_type multi-scan
_exptl_absorpt_process_details 'CrystalClear (Rigaku Inc., 2008)'
_exptl_crystal_colour colorless
_exptl_crystal_density_diffrn 1.219
_exptl_crystal_description needle
_exptl_crystal_F_000 832
_exptl_crystal_size_max 0.21
_exptl_crystal_size_mid 0.03
_exptl_crystal_size_min 0.02
_refine_diff_density_max 0.436
_refine_diff_density_min -0.464
_refine_diff_density_rms 0.110
_refine_ls_extinction_method none
_refine_ls_goodness_of_fit_ref 1.239
_refine_ls_hydrogen_treatment constr
_refine_ls_matrix_type full
_refine_ls_number_parameters 559
_refine_ls_number_reflns 7523
_refine_ls_number_restraints 0
_refine_ls_restrained_S_all 1.239
_refine_ls_R_factor_all 0.2100
_refine_ls_R_factor_gt 0.1627
_refine_ls_shift/su_max 0.001
_refine_ls_shift/su_mean 0.000
_refine_ls_structure_factor_coef Fsqd
_refine_ls_weighting_details 'w=1/[\s^2^(Fo^2^)+(0.1870P)^2^+3.6985P] where P=(Fo^2^+2Fc^2^)/3'
_refine_ls_weighting_scheme calc
_refine_ls_wR_factor_gt 0.3918
_refine_ls_wR_factor_ref 0.4353
_reflns_Friedel_coverage 0.000
_reflns_number_gt 5189
_reflns_number_total 7523
_reflns_threshold_expression 'I > 2\s(I)'
_cod_data_source_file c8qm00613j2.cif
_cod_data_source_block bwn18168
_cod_original_cell_volume 2160.8(8)
_cod_database_code 1554250
_shelx_shelxl_version_number 2018/3
_shelx_space_group_comment
;
The symmetry employed for this shelxl refinement is uniquely defined
by the following loop, which should always be used as a source of
symmetry information in preference to the above space-group names.
They are only intended as comments.
;
_shelx_estimated_absorpt_t_max 0.999
_shelx_estimated_absorpt_t_min 0.985
_olex2_refinement_description
;
1. Fixed Uiso
 At 1.2 times of:
  All C(H) groups
2.a Aromatic/amide H refined with riding coordinates:
 C3(H3), C4(H4), C6(H6), C7(H7), C9(H9), C10(H10), C12(H12), C13(H13),
 C14(H14), C17(H17), C19(H19), C20(H20), C21(H21), C22(H22), C23(H23), C25(H25),
  C26(H26), C27(H27), C28(H28), C29(H29), C32(H32), C33(H33), C35(H35),
 C36(H36), C38(H38), C39(H39), C41(H41), C42(H42), C43(H43), C46(H46), C48(H48),
  C49(H49), C50(H50), C51(H51), C52(H52), C54(H54), C55(H55), C56(H56),
 C57(H57), C58(H58)
;
_olex2_submission_special_instructions 'No special instructions were received'

loop_
_space_group_symop_operation_xyz
'x, y, z'
'-x, -y, -z'

loop_
_atom_site_label
_atom_site_type_symbol
_atom_site_fract_x
_atom_site_fract_y
_atom_site_fract_z
_atom_site_U_iso_or_equiv
_atom_site_adp_type
_atom_site_occupancy
_atom_site_site_symmetry_order
_atom_site_calc_flag
_atom_site_refinement_flags_posn
N1 N -1.0258(9) 1.1372(5) 0.8838(4) 0.0539(19) Uani 1 1 d .
N2 N 0.0847(7) 0.7506(4) 0.8546(3) 0.0322(14) Uani 1 1 d .
C1 C -0.9007(9) 1.1024(5) 0.8747(4) 0.0377(17) Uani 1 1 d .
C2 C -0.7540(9) 1.0567(5) 0.8670(4) 0.0371(17) Uani 1 1 d .
C3 C -0.7607(9) 0.9612(5) 0.8276(4) 0.0407(18) Uani 1 1 d .
H3 H -0.859190 0.929858 0.803147 0.049 Uiso 1 1 calc R
C4 C -0.6236(8) 0.9135(5) 0.8247(4) 0.0334(16) Uani 1 1 d .
H4 H -0.629769 0.848787 0.799724 0.040 Uiso 1 1 calc R
C5 C -0.4737(8) 0.9590(4) 0.8581(4) 0.0304(16) Uani 1 1 d .
C6 C -0.4678(8) 1.0561(5) 0.8954(4) 0.0354(17) Uani 1 1 d .
H6 H -0.369085 1.088649 0.917774 0.043 Uiso 1 1 calc R
C7 C -0.6084(9) 1.1032(5) 0.8989(4) 0.0388(18) Uani 1 1 d .
H7 H -0.604039 1.167891 0.923444 0.047 Uiso 1 1 calc R
C8 C -0.3286(8) 0.9057(5) 0.8563(4) 0.0325(16) Uani 1 1 d .
C9 C -0.3038(9) 0.8310(5) 0.7904(4) 0.0364(17) Uani 1 1 d .
H9 H -0.380562 0.815499 0.745335 0.044 Uiso 1 1 calc R
C10 C -0.1692(9) 0.7786(5) 0.7894(4) 0.0382(18) Uani 1 1 d .
H10 H -0.157091 0.727573 0.744710 0.046 Uiso 1 1 calc R
C11 C -0.0513(9) 0.8023(5) 0.8554(4) 0.0328(16) Uani 1 1 d .
C12 C -0.0737(9) 0.8767(5) 0.9217(5) 0.0403(19) Uani 1 1 d .
H12 H 0.004501 0.892930 0.966195 0.048 Uiso 1 1 calc R
C13 C -0.2100(8) 0.9270(5) 0.9227(4) 0.0343(16) Uani 1 1 d .
H13 H -0.223903 0.976350 0.968358 0.041 Uiso 1 1 calc R
C14 C 0.1865(8) 0.7446(5) 0.9214(4) 0.0356(17) Uani 1 1 d .
H14 H 0.171462 0.772930 0.975343 0.043 Uiso 1 1 calc R
C15 C 0.3081(9) 0.6923(5) 0.8956(4) 0.0370(17) Uani 1 1 d .
C16 C 0.2892(8) 0.6625(4) 0.8090(4) 0.0310(16) Uani 1 1 d .
C17 C 0.1548(9) 0.6998(5) 0.7879(4) 0.0356(17) Uani 1 1 d .
H17 H 0.113094 0.692589 0.734621 0.043 Uiso 1 1 calc R
C18 C 0.3919(8) 0.6008(5) 0.7548(4) 0.0301(15) Uani 1 1 d .
C19 C 0.4244(9) 0.6175(5) 0.6838(4) 0.0386(18) Uani 1 1 d .
H19 H 0.389395 0.671453 0.671764 0.046 Uiso 1 1 calc R
C20 C 0.5086(9) 0.5541(6) 0.6306(5) 0.051(2) Uani 1 1 d .
H20 H 0.527762 0.564922 0.581831 0.061 Uiso 1 1 calc R
C21 C 0.5655(9) 0.4748(6) 0.6478(5) 0.046(2) Uani 1 1 d .
H21 H 0.627568 0.434047 0.612705 0.055 Uiso 1 1 calc R
C22 C 0.5287(9) 0.4577(5) 0.7174(5) 0.0430(19) Uani 1 1 d .
H22 H 0.561163 0.402793 0.728571 0.052 Uiso 1 1 calc R
C23 C 0.4452(9) 0.5197(5) 0.7707(4) 0.0371(17) Uani 1 1 d .
H23 H 0.423634 0.507447 0.818578 0.045 Uiso 1 1 calc R
C24 C 0.4430(8) 0.6708(5) 0.9487(4) 0.0310(16) Uani 1 1 d .
C25 C 0.6016(8) 0.6793(5) 0.9348(4) 0.0384(18) Uani 1 1 d .
H25 H 0.625830 0.698518 0.890336 0.046 Uiso 1 1 calc R
C26 C 0.7257(9) 0.6601(5) 0.9846(5) 0.044(2) Uani 1 1 d .
H26 H 0.832806 0.665710 0.973782 0.053 Uiso 1 1 calc R
C27 C 0.6903(9) 0.6326(6) 1.0510(5) 0.049(2) Uani 1 1 d .
H27 H 0.773512 0.619601 1.085428 0.059 Uiso 1 1 calc R
C28 C 0.5338(10) 0.6245(6) 1.0658(5) 0.050(2) Uani 1 1 d .
H28 H 0.510664 0.606171 1.110876 0.059 Uiso 1 1 calc R
C29 C 0.4067(10) 0.6429(6) 1.0150(4) 0.045(2) Uani 1 1 d .
H29 H 0.299618 0.636654 1.025489 0.054 Uiso 1 1 calc R
N3 N 2.4726(8) -0.2011(5) 0.5979(4) 0.0476(17) Uani 1 1 d .
N4 N 1.4050(7) 0.2175(4) 0.6481(4) 0.0327(14) Uani 1 1 d .
C30 C 2.3597(9) -0.1600(5) 0.6053(4) 0.0376(17) Uani 1 1 d .
C31 C 2.2214(9) -0.1061(5) 0.6132(4) 0.0391(18) Uani 1 1 d .
C32 C 2.2332(9) -0.0148(4) 0.6069(5) 0.0379(18) Uani 1 1 d .
H32 H 2.330994 0.009034 0.596208 0.046 Uiso 1 1 calc R
C33 C 2.1039(8) 0.0400(5) 0.6163(5) 0.0375(18) Uani 1 1 d .
H33 H 2.113464 0.100560 0.611021 0.045 Uiso 1 1 calc R
C34 C 1.9573(8) 0.0066(5) 0.6336(4) 0.0318(16) Uani 1 1 d .
C35 C 1.9436(8) -0.0859(5) 0.6375(4) 0.0357(17) Uani 1 1 d .
H35 H 1.845009 -0.110406 0.646594 0.043 Uiso 1 1 calc R
C36 C 2.0760(9) -0.1415(5) 0.6278(4) 0.0368(17) Uani 1 1 d .
H36 H 2.066575 -0.202921 0.631192 0.044 Uiso 1 1 calc R
C37 C 1.8192(8) 0.0643(5) 0.6434(4) 0.0315(16) Uani 1 1 d .
C38 C 1.7955(9) 0.1270(5) 0.5972(4) 0.0352(17) Uani 1 1 d .
H38 H 1.871425 0.133282 0.562431 0.042 Uiso 1 1 calc R
C39 C 1.6611(8) 0.1793(5) 0.6027(4) 0.0326(16) Uani 1 1 d .
H39 H 1.648143 0.221654 0.572287 0.039 Uiso 1 1 calc R
C40 C 1.5460(7) 0.1705(5) 0.6518(4) 0.0334(17) Uani 1 1 d .
C41 C 1.5717(9) 0.1137(5) 0.7013(5) 0.0384(18) Uani 1 1 d .
H41 H 1.497601 0.110742 0.737828 0.046 Uiso 1 1 calc R
C42 C 1.7042(8) 0.0618(5) 0.6975(5) 0.0369(17) Uani 1 1 d .
H42 H 1.719365 0.023593 0.731490 0.044 Uiso 1 1 calc R
C43 C 1.3081(8) 0.2517(5) 0.7094(4) 0.0339(16) Uani 1 1 d .
H43 H 1.324906 0.243736 0.760853 0.041 Uiso 1 1 calc R
C44 C 1.1862(8) 0.2981(5) 0.6848(4) 0.0302(15) Uani 1 1 d .
C45 C 1.2085(8) 0.2940(4) 0.6027(4) 0.0283(15) Uani 1 1 d .
C46 C 1.3397(8) 0.2438(5) 0.5827(4) 0.0319(16) Uani 1 1 d .
H46 H 1.379515 0.229305 0.532338 0.038 Uiso 1 1 calc R
C47 C 1.1097(7) 0.3305(5) 0.5450(4) 0.0289(15) Uani 1 1 d .
C48 C 1.1879(8) 0.3536(5) 0.4838(4) 0.0317(16) Uani 1 1 d .
H48 H 1.298254 0.345503 0.480979 0.038 Uiso 1 1 calc R
C49 C 1.0998(8) 0.3884(5) 0.4282(4) 0.0317(16) Uani 1 1 d .
H49 H 1.151473 0.403775 0.387890 0.038 Uiso 1 1 calc R
C50 C 0.9383(9) 0.4006(5) 0.4316(4) 0.0355(17) Uani 1 1 d .
H50 H 0.880529 0.424459 0.393875 0.043 Uiso 1 1 calc R
C51 C 0.8591(8) 0.3774(5) 0.4916(4) 0.0341(17) Uani 1 1 d .
H51 H 0.748398 0.384894 0.493780 0.041 Uiso 1 1 calc R
C52 C 0.9464(7) 0.3437(4) 0.5471(4) 0.0277(15) Uani 1 1 d .
H52 H 0.893915 0.329188 0.587623 0.033 Uiso 1 1 calc R
C53 C 1.0663(8) 0.3455(5) 0.7368(4) 0.0294(15) Uani 1 1 d .
C54 C 1.0422(8) 0.4414(5) 0.7500(5) 0.0355(17) Uani 1 1 d .
H54 H 1.096990 0.475177 0.721778 0.043 Uiso 1 1 calc R
C55 C 0.9402(10) 0.4858(5) 0.8035(5) 0.0437(19) Uani 1 1 d .
H55 H 0.926249 0.549812 0.811858 0.052 Uiso 1 1 calc R
C56 C 0.8563(9) 0.4367(6) 0.8460(5) 0.048(2) Uani 1 1 d .
H56 H 0.787602 0.467765 0.883268 0.057 Uiso 1 1 calc R
C57 C 0.8756(10) 0.3423(6) 0.8326(5) 0.046(2) Uani 1 1 d .
H57 H 0.818861 0.308439 0.860037 0.055 Uiso 1 1 calc R
C58 C 0.9798(8) 0.2977(5) 0.7780(4) 0.0373(18) Uani 1 1 d .
H58 H 0.991679 0.233461 0.768849 0.045 Uiso 1 1 calc R

loop_
_atom_site_aniso_label
_atom_site_aniso_U_11
_atom_site_aniso_U_22
_atom_site_aniso_U_33
_atom_site_aniso_U_23
_atom_site_aniso_U_13
_atom_site_aniso_U_12
N1 0.063(5) 0.058(4) 0.049(4) 0.025(4) 0.012(4) 0.017(4)
N2 0.029(3) 0.042(3) 0.023(3) 0.005(3) -0.002(2) 0.012(3)
C1 0.033(4) 0.045(4) 0.038(4) 0.016(3) 0.006(3) 0.006(3)
C2 0.036(4) 0.054(5) 0.023(4) 0.014(3) 0.001(3) 0.007(3)
C3 0.033(4) 0.052(5) 0.034(4) 0.008(4) 0.000(3) -0.001(3)
C4 0.024(4) 0.032(4) 0.040(4) 0.007(3) -0.004(3) -0.007(3)
C5 0.034(4) 0.027(3) 0.032(4) 0.014(3) -0.005(3) -0.001(3)
C6 0.027(4) 0.042(4) 0.035(4) 0.010(3) -0.003(3) -0.005(3)
C7 0.040(4) 0.033(4) 0.039(4) 0.003(3) -0.001(3) 0.007(3)
C8 0.029(4) 0.034(4) 0.037(4) 0.015(3) 0.005(3) -0.005(3)
C9 0.040(4) 0.036(4) 0.030(4) 0.008(3) -0.006(3) -0.005(3)
C10 0.049(5) 0.040(4) 0.020(4) 0.001(3) 0.000(3) 0.002(4)
C11 0.043(4) 0.028(4) 0.024(4) 0.006(3) -0.003(3) -0.003(3)
C12 0.033(4) 0.049(5) 0.046(5) 0.023(4) 0.000(3) 0.019(3)
C13 0.033(4) 0.045(4) 0.027(4) 0.013(3) 0.002(3) 0.006(3)
C14 0.034(4) 0.042(4) 0.027(4) 0.004(3) 0.001(3) 0.009(3)
C15 0.034(4) 0.036(4) 0.041(4) 0.012(3) 0.003(3) 0.001(3)
C16 0.036(4) 0.025(3) 0.033(4) 0.011(3) -0.001(3) -0.001(3)
C17 0.044(5) 0.034(4) 0.026(4) 0.005(3) 0.006(3) 0.005(3)
C18 0.027(4) 0.034(4) 0.027(4) 0.005(3) 0.000(3) -0.007(3)
C19 0.036(4) 0.050(5) 0.032(4) 0.013(3) 0.014(3) -0.001(3)
C20 0.026(4) 0.081(6) 0.046(5) 0.019(4) 0.008(4) -0.010(4)
C21 0.041(5) 0.044(5) 0.050(5) 0.010(4) 0.008(4) 0.014(4)
C22 0.035(4) 0.043(4) 0.050(5) 0.014(4) 0.000(4) -0.004(3)
C23 0.045(5) 0.040(4) 0.028(4) 0.014(3) 0.003(3) 0.005(3)
C24 0.022(4) 0.041(4) 0.027(4) 0.004(3) 0.004(3) 0.008(3)
C25 0.033(4) 0.044(4) 0.035(4) 0.009(3) -0.001(3) 0.005(3)
C26 0.032(4) 0.053(5) 0.039(5) 0.004(4) -0.009(3) -0.001(4)
C27 0.037(5) 0.065(6) 0.037(5) 0.011(4) -0.025(3) 0.004(4)
C28 0.057(6) 0.063(5) 0.033(4) 0.023(4) -0.006(4) 0.004(4)
C29 0.053(5) 0.060(5) 0.028(4) 0.021(4) 0.005(3) 0.001(4)
N3 0.036(4) 0.065(5) 0.045(4) 0.022(4) 0.003(3) 0.013(3)
N4 0.027(3) 0.037(3) 0.040(4) 0.017(3) 0.013(3) 0.012(3)
C30 0.040(5) 0.042(4) 0.034(4) 0.017(3) 0.001(3) 0.002(4)
C31 0.039(4) 0.044(4) 0.034(4) 0.012(3) -0.001(3) 0.010(3)
C32 0.033(4) 0.020(3) 0.053(5) 0.003(3) -0.008(3) -0.007(3)
C33 0.023(4) 0.031(4) 0.056(5) 0.010(3) -0.001(3) 0.003(3)
C34 0.033(4) 0.027(4) 0.034(4) 0.006(3) 0.002(3) 0.004(3)
C35 0.022(4) 0.041(4) 0.045(4) 0.016(3) 0.000(3) -0.003(3)
C36 0.039(4) 0.035(4) 0.040(4) 0.019(3) 0.003(3) 0.001(3)
C37 0.032(4) 0.030(4) 0.033(4) 0.010(3) 0.001(3) 0.003(3)
C38 0.037(4) 0.037(4) 0.035(4) 0.016(3) 0.004(3) -0.004(3)
C39 0.023(4) 0.036(4) 0.045(4) 0.022(3) 0.003(3) 0.006(3)
C40 0.014(3) 0.044(4) 0.041(4) 0.010(3) 0.001(3) 0.007(3)
C41 0.035(4) 0.045(4) 0.045(5) 0.026(4) 0.004(3) 0.024(3)
C42 0.030(4) 0.042(4) 0.045(5) 0.022(3) 0.002(3) 0.005(3)
C43 0.042(4) 0.030(4) 0.030(4) 0.013(3) -0.005(3) -0.006(3)
C44 0.029(4) 0.031(4) 0.033(4) 0.013(3) 0.002(3) -0.008(3)
C45 0.024(4) 0.031(4) 0.025(4) 0.003(3) -0.003(3) -0.005(3)
C46 0.027(4) 0.045(4) 0.028(4) 0.016(3) 0.005(3) 0.006(3)
C47 0.014(3) 0.033(4) 0.035(4) 0.005(3) -0.003(3) -0.007(3)
C48 0.019(3) 0.036(4) 0.040(4) 0.013(3) -0.003(3) 0.002(3)
C49 0.025(4) 0.037(4) 0.032(4) 0.007(3) 0.007(3) 0.004(3)
C50 0.041(4) 0.027(4) 0.032(4) 0.003(3) -0.008(3) 0.001(3)
C51 0.014(3) 0.046(4) 0.043(4) 0.014(3) 0.001(3) 0.005(3)
C52 0.022(4) 0.027(3) 0.032(4) 0.006(3) 0.000(3) 0.003(3)
C53 0.025(4) 0.035(4) 0.028(4) 0.008(3) 0.006(3) -0.011(3)
C54 0.025(4) 0.030(4) 0.058(5) 0.020(3) 0.012(3) 0.004(3)
C55 0.049(5) 0.035(4) 0.049(5) 0.013(4) 0.012(4) 0.005(4)
C56 0.039(5) 0.055(5) 0.049(5) 0.015(4) 0.006(4) 0.006(4)
C57 0.047(5) 0.051(5) 0.043(5) 0.014(4) 0.021(4) 0.007(4)
C58 0.037(4) 0.029(4) 0.042(4) 0.007(3) -0.002(3) 0.002(3)

loop_
_atom_type_symbol
_atom_type_description
_atom_type_scat_dispersion_real
_atom_type_scat_dispersion_imag
_atom_type_scat_source
C C 0.0033 0.0016 'International Tables Vol C Tables 4.2.6.8 and 6.1.1.4'
H H 0.0000 0.0000 'International Tables Vol C Tables 4.2.6.8 and 6.1.1.4'
N N 0.0061 0.0033 'International Tables Vol C Tables 4.2.6.8 and 6.1.1.4'

loop_
_geom_angle_atom_site_label_1
_geom_angle_atom_site_label_2
_geom_angle_atom_site_label_3
_geom_angle
C11 N2 C14 127.0(5)
C17 N2 C11 127.3(6)
C17 N2 C14 105.5(5)
N1 C1 C2 175.9(8)
C3 C2 C1 118.3(7)
C7 C2 C1 121.9(7)
C7 C2 C3 119.8(7)
C2 C3 H3 120.1
C4 C3 C2 119.9(7)
C4 C3 H3 120.1
C3 C4 H4 119.3
C3 C4 C5 121.4(6)
C5 C4 H4 119.3
C4 C5 C6 118.2(6)
C4 C5 C8 120.4(6)
C6 C5 C8 121.4(6)
C5 C6 H6 120.2
C7 C6 C5 119.6(7)
C7 C6 H6 120.2
C2 C7 C6 121.0(7)
C2 C7 H7 119.5
C6 C7 H7 119.5
C9 C8 C5 121.9(6)
C9 C8 C13 117.2(6)
C13 C8 C5 120.9(6)
C8 C9 H9 119.0
C10 C9 C8 122.1(7)
C10 C9 H9 119.0
C9 C10 H10 120.2
C9 C10 C11 119.7(6)
C11 C10 H10 120.2
N2 C11 C10 120.0(6)
C12 C11 N2 120.8(6)
C12 C11 C10 119.1(7)
C11 C12 H12 119.7
C13 C12 C11 120.6(7)
C13 C12 H12 119.7
C8 C13 H13 119.4
C12 C13 C8 121.3(7)
C12 C13 H13 119.4
N2 C14 H14 125.6
C15 C14 N2 108.9(6)
C15 C14 H14 125.6
C14 C15 C16 108.8(6)
C14 C15 C24 124.9(7)
C16 C15 C24 126.3(6)
C15 C16 C18 127.7(6)
C17 C16 C15 105.3(6)
C17 C16 C18 127.0(7)
N2 C17 H17 124.2
C16 C17 N2 111.5(6)
C16 C17 H17 124.2
C19 C18 C16 120.7(6)
C19 C18 C23 118.6(6)
C23 C18 C16 120.4(6)
C18 C19 H19 120.2
C20 C19 C18 119.6(7)
C20 C19 H19 120.2
C19 C20 H20 119.3
C19 C20 C21 121.4(8)
C21 C20 H20 119.3
C20 C21 H21 120.8
C22 C21 C20 118.4(7)
C22 C21 H21 120.8
C21 C22 H22 119.6
C23 C22 C21 120.8(7)
C23 C22 H22 119.6
C18 C23 H23 119.5
C22 C23 C18 121.0(7)
C22 C23 H23 119.5
C25 C24 C15 122.0(7)
C25 C24 C29 119.3(7)
C29 C24 C15 118.7(6)
C24 C25 H25 119.2
C24 C25 C26 121.7(8)
C26 C25 H25 119.2
C25 C26 H26 120.4
C25 C26 C27 119.3(7)
C27 C26 H26 120.4
C26 C27 H27 120.1
C28 C27 C26 119.7(7)
C28 C27 H27 120.1
C27 C28 H28 119.3
C27 C28 C29 121.4(8)
C29 C28 H28 119.3
C24 C29 C28 118.7(8)
C24 C29 H29 120.7
C28 C29 H29 120.7
C43 N4 C40 127.6(6)
C46 N4 C40 125.8(6)
C46 N4 C43 106.6(5)
N3 C30 C31 177.7(8)
C32 C31 C30 119.1(7)
C36 C31 C30 121.4(7)
C36 C31 C32 119.5(6)
C31 C32 H32 119.6
C33 C32 C31 120.7(7)
C33 C32 H32 119.6
C32 C33 H33 119.6
C32 C33 C34 120.7(7)
C34 C33 H33 119.6
C33 C34 C35 118.6(6)
C33 C34 C37 121.0(6)
C35 C34 C37 120.3(6)
C34 C35 H35 119.8
C36 C35 C34 120.4(6)
C36 C35 H35 119.8
C31 C36 C35 120.0(6)
C31 C36 H36 120.0
C35 C36 H36 120.0
C38 C37 C34 119.4(6)
C38 C37 C42 116.8(6)
C42 C37 C34 123.8(6)
C37 C38 H38 119.8
C39 C38 C37 120.4(6)
C39 C38 H38 119.8
C38 C39 H39 119.4
C40 C39 C38 121.3(6)
C40 C39 H39 119.4
C39 C40 N4 118.4(6)
C39 C40 C41 119.2(6)
C41 C40 N4 122.4(6)
C40 C41 H41 119.8
C42 C41 C40 120.5(7)
C42 C41 H41 119.8
C37 C42 H42 119.2
C41 C42 C37 121.6(7)
C41 C42 H42 119.2
N4 C43 H43 124.6
C44 C43 N4 110.8(6)
C44 C43 H43 124.6
C43 C44 C45 105.6(6)
C43 C44 C53 124.0(7)
C45 C44 C53 130.3(6)
C44 C45 C47 129.8(6)
C46 C45 C44 107.6(6)
C46 C45 C47 122.5(6)
N4 C46 H46 125.3
C45 C46 N4 109.4(6)
C45 C46 H46 125.3
C48 C47 C45 117.5(6)
C52 C47 C45 124.1(6)
C52 C47 C48 118.4(6)
C47 C48 H48 120.2
C49 C48 C47 119.6(6)
C49 C48 H48 120.2
C48 C49 H49 119.6
C50 C49 C48 120.9(7)
C50 C49 H49 119.6
C49 C50 H50 119.9
C49 C50 C51 120.1(7)
C51 C50 H50 119.9
C50 C51 H51 120.5
C52 C51 C50 119.1(6)
C52 C51 H51 120.5
C47 C52 H52 119.0
C51 C52 C47 122.0(6)
C51 C52 H52 119.0
C54 C53 C44 121.6(6)
C58 C53 C44 120.5(6)
C58 C53 C54 117.8(6)
C53 C54 H54 119.6
C55 C54 C53 120.8(7)
C55 C54 H54 119.6
C54 C55 H55 119.7
C54 C55 C56 120.6(7)
C56 C55 H55 119.7
C55 C56 H56 120.3
C57 C56 C55 119.4(7)
C57 C56 H56 120.3
C56 C57 H57 120.2
C56 C57 C58 119.5(7)
C58 C57 H57 120.2
C53 C58 C57 121.9(7)
C53 C58 H58 119.1
C57 C58 H58 119.1

loop_
_geom_bond_atom_site_label_1
_geom_bond_atom_site_label_2
_geom_bond_distance
N1 C1 1.199(9)
N2 C11 1.409(9)
N2 C14 1.422(9)
N2 C17 1.405(8)
C1 C2 1.437(10)
C2 C3 1.411(11)
C2 C7 1.389(10)
C3 H3 0.9500
C3 C4 1.381(10)
C4 H4 0.9500
C4 C5 1.420(9)
C5 C6 1.426(10)
C5 C8 1.486(9)
C6 H6 0.9500
C6 C7 1.401(9)
C7 H7 0.9500
C8 C9 1.410(10)
C8 C13 1.427(10)
C9 H9 0.9500
C9 C10 1.405(10)
C10 H10 0.9500
C10 C11 1.419(10)
C11 C12 1.406(10)
C12 H12 0.9500
C12 C13 1.400(9)
C13 H13 0.9500
C14 H14 0.9500
C14 C15 1.350(9)
C15 C16 1.459(10)
C15 C24 1.513(10)
C16 C17 1.353(10)
C16 C18 1.495(9)
C17 H17 0.9500
C18 C19 1.400(10)
C18 C23 1.413(10)
C19 H19 0.9500
C19 C20 1.400(10)
C20 H20 0.9500
C20 C21 1.408(12)
C21 H21 0.9500
C21 C22 1.388(11)
C22 H22 0.9500
C22 C23 1.388(10)
C23 H23 0.9500
C24 C25 1.397(10)
C24 C29 1.411(10)
C25 H25 0.9500
C25 C26 1.399(10)
C26 H26 0.9500
C26 C27 1.408(12)
C27 H27 0.9500
C27 C28 1.383(12)
C28 H28 0.9500
C28 C29 1.423(11)
C29 H29 0.9500
N3 C30 1.151(9)
N4 C40 1.412(8)
N4 C43 1.410(9)
N4 C46 1.400(9)
C30 C31 1.441(10)
C31 C32 1.421(10)
C31 C36 1.404(10)
C32 H32 0.9500
C32 C33 1.385(9)
C33 H33 0.9500
C33 C34 1.420(10)
C34 C35 1.425(10)
C34 C37 1.472(9)
C35 H35 0.9500
C35 C36 1.414(9)
C36 H36 0.9500
C37 C38 1.427(10)
C37 C42 1.434(10)
C38 H38 0.9500
C38 C39 1.399(9)
C39 H39 0.9500
C39 C40 1.393(10)
C40 C41 1.400(10)
C41 H41 0.9500
C41 C42 1.382(9)
C42 H42 0.9500
C43 H43 0.9500
C43 C44 1.371(9)
C44 C45 1.466(9)
C44 C53 1.493(9)
C45 C46 1.380(9)
C45 C47 1.496(9)
C46 H46 0.9500
C47 C48 1.438(10)
C47 C52 1.404(9)
C48 H48 0.9500
C48 C49 1.409(10)
C49 H49 0.9500
C49 C50 1.389(10)
C50 H50 0.9500
C50 C51 1.425(10)
C51 H51 0.9500
C51 C52 1.395(9)
C52 H52 0.9500
C53 C54 1.427(9)
C53 C58 1.400(10)
C54 H54 0.9500
C54 C55 1.383(10)
C55 H55 0.9500
C55 C56 1.419(11)
C56 H56 0.9500
C56 C57 1.398(11)
C57 H57 0.9500
C57 C58 1.408(10)
C58 H58 0.9500

loop_
_geom_torsion_atom_site_label_1
_geom_torsion_atom_site_label_2
_geom_torsion_atom_site_label_3
_geom_torsion_atom_site_label_4
_geom_torsion
N2 C11 C12 C13 -179.1(7)
N2 C14 C15 C16 0.5(8)
N2 C14 C15 C24 179.1(7)
C1 C2 C3 C4 -174.8(7)
C1 C2 C7 C6 175.7(7)
C2 C3 C4 C5 -2.3(11)
C3 C2 C7 C6 -2.6(11)
C3 C4 C5 C6 0.2(10)
C3 C4 C5 C8 178.2(7)
C4 C5 C6 C7 0.8(10)
C4 C5 C8 C9 38.0(10)
C4 C5 C8 C13 -140.4(7)
C5 C6 C7 C2 0.4(11)
C5 C8 C9 C10 -178.0(6)
C5 C8 C13 C12 179.5(6)
C6 C5 C8 C9 -144.1(7)
C6 C5 C8 C13 37.5(10)
C7 C2 C3 C4 3.6(11)
C8 C5 C6 C7 -177.2(7)
C8 C9 C10 C11 -1.7(11)
C9 C8 C13 C12 1.0(11)
C9 C10 C11 N2 -179.5(6)
C9 C10 C11 C12 1.5(11)
C10 C11 C12 C13 -0.2(11)
C11 N2 C14 C15 -176.6(7)
C11 N2 C17 C16 176.7(7)
C11 C12 C13 C8 -1.1(11)
C13 C8 C9 C10 0.4(10)
C14 N2 C11 C10 -158.7(7)
C14 N2 C11 C12 20.2(11)
C14 N2 C17 C16 1.0(8)
C14 C15 C16 C17 0.1(8)
C14 C15 C16 C18 -177.6(7)
C14 C15 C24 C25 -132.6(8)
C14 C15 C24 C29 46.2(11)
C15 C16 C17 N2 -0.7(8)
C15 C16 C18 C19 -142.5(8)
C15 C16 C18 C23 43.7(10)
C15 C24 C25 C26 179.3(7)
C15 C24 C29 C28 -178.8(7)
C16 C15 C24 C25 45.8(11)
C16 C15 C24 C29 -135.4(8)
C16 C18 C19 C20 -174.2(6)
C16 C18 C23 C22 174.3(7)
C17 N2 C11 C10 26.5(11)
C17 N2 C11 C12 -154.6(7)
C17 N2 C14 C15 -0.9(8)
C17 C16 C18 C19 40.3(10)
C17 C16 C18 C23 -133.6(8)
C18 C16 C17 N2 177.0(6)
C18 C19 C20 C21 -1.7(12)
C19 C18 C23 C22 0.3(11)
C19 C20 C21 C22 3.5(12)
C20 C21 C22 C23 -3.4(12)
C21 C22 C23 C18 1.6(12)
C23 C18 C19 C20 -0.2(11)
C24 C15 C16 C17 -178.5(7)
C24 C15 C16 C18 3.8(12)
C24 C25 C26 C27 -0.7(11)
C25 C24 C29 C28 0.1(11)
C25 C26 C27 C28 0.2(12)
C26 C27 C28 C29 0.4(13)
C27 C28 C29 C24 -0.5(13)
C29 C24 C25 C26 0.5(11)
N4 C40 C41 C42 173.6(7)
N4 C43 C44 C45 -0.7(7)
N4 C43 C44 C53 -177.7(6)
C30 C31 C32 C33 -178.3(7)
C30 C31 C36 C35 178.3(7)
C31 C32 C33 C34 1.0(11)
C32 C31 C36 C35 -1.1(11)
C32 C33 C34 C35 -2.9(11)
C32 C33 C34 C37 -179.8(7)
C33 C34 C35 C36 2.9(11)
C33 C34 C37 C38 34.0(10)
C33 C34 C37 C42 -146.0(8)
C34 C35 C36 C31 -0.9(11)
C34 C37 C38 C39 176.9(6)
C34 C37 C42 C41 -176.3(7)
C35 C34 C37 C38 -142.9(7)
C35 C34 C37 C42 37.1(10)
C36 C31 C32 C33 1.0(11)
C37 C34 C35 C36 179.8(6)
C37 C38 C39 C40 -1.3(11)
C38 C37 C42 C41 3.7(11)
C38 C39 C40 N4 -173.1(7)
C38 C39 C40 C41 5.2(11)
C39 C40 C41 C42 -4.6(12)
C40 N4 C43 C44 176.5(6)
C40 N4 C46 C45 -175.6(6)
C40 C41 C42 C37 0.2(12)
C42 C37 C38 C39 -3.1(10)
C43 N4 C40 C39 -150.6(7)
C43 N4 C40 C41 31.2(11)
C43 N4 C46 C45 1.0(8)
C43 C44 C45 C46 1.4(7)
C43 C44 C45 C47 178.1(6)
C43 C44 C53 C54 122.8(8)
C43 C44 C53 C58 -53.5(10)
C44 C45 C46 N4 -1.5(8)
C44 C45 C47 C48 153.4(7)
C44 C45 C47 C52 -26.3(11)
C44 C53 C54 C55 -174.5(7)
C44 C53 C58 C57 174.6(7)
C45 C44 C53 C54 -53.4(10)
C45 C44 C53 C58 130.4(8)
C45 C47 C48 C49 -179.8(6)
C45 C47 C52 C51 -179.7(6)
C46 N4 C40 C39 25.4(10)
C46 N4 C40 C41 -152.8(7)
C46 N4 C43 C44 -0.1(8)
C46 C45 C47 C48 -30.2(9)
C46 C45 C47 C52 150.1(7)
C47 C45 C46 N4 -178.6(6)
C47 C48 C49 C50 0.0(10)
C48 C47 C52 C51 0.7(10)
C48 C49 C50 C51 -0.3(10)
C49 C50 C51 C52 0.8(10)
C50 C51 C52 C47 -1.0(10)
C52 C47 C48 C49 -0.1(10)
C53 C44 C45 C46 178.1(6)
C53 C44 C45 C47 -5.2(12)
C53 C54 C55 C56 -0.5(12)
C54 C53 C58 C57 -1.8(11)
C54 C55 C56 C57 -1.0(13)
C55 C56 C57 C58 1.0(13)
C56 C57 C58 C53 0.5(12)
C58 C53 C54 C55 1.8(11)
